data_7051301
loop_
_publ_author_name
'Dupont Karl'

_journal_name_full 'New Journal of Chemistry'
_journal_paper_doi 10.1039/b002061n
_journal_year 2000
_chemical_formula_moiety 'C32 H34 Fe2 N4 O8'
_chemical_formula_sum 'C32 H34 Fe2 N4 O8'
_chemical_formula_weight 714.34
_space_group_IT_number 14
_symmetry_cell_setting monoclinic
_symmetry_space_group_name_Hall '-P 2yn'
_symmetry_space_group_name_H-M 'P 1 21/n 1'
_cell_angle_alpha 90
_cell_angle_beta 90.239(1)
_cell_angle_gamma 90
_cell_formula_units_Z 2
_cell_length_a 7.6960(1)
_cell_length_b 7.7810(4)
_cell_length_c 25.554(1)
_cell_measurement_temperature 294
_cell_volume 1530.2(2)
_diffrn_ambient_temperature 294
_exptl_crystal_density_diffrn 1.55
_cod_original_sg_symbol_H-M 'P 21/n'
_cod_database_code 7051301

loop_
_symmetry_equiv_pos_as_xyz
x,y,z
1/2-x,1/2+y,1/2-z
-x,-y,-z
1/2+x,1/2-y,1/2+z

loop_
_atom_site_label
_atom_site_fract_x
_atom_site_fract_y
_atom_site_fract_z
_atom_site_U_iso_or_equiv
_atom_site_adp_type
_atom_site_calc_flag
_atom_site_calc_attached_atom
_atom_site_type_symbol
C1 0.8107(4) 0.3899(4) -0.0340(1) 0.042(1) Uani ? ? C
N1 0.7681(3) 0.2394(3) -0.0150(1) 0.048(1) Uani ? ? N
C2 0.5814(4) 0.2083(5) -0.0241(1) 0.058(2) Uani ? ? C
C3 0.5267(5) 0.3592(5) -0.0591(1) 0.060(2) Uani ? ? C
N2 0.6823(4) 0.4665(4) -0.0580(1) 0.055(2) Uani ? ? N
C4 0.9883(4) 0.4621(4) -0.0278(1) 0.047(2) Uani ? ? C
FE 0.97129(5) 0.02090(6) 0.18025(2) 0.0437(2) Uani ? ? Fe
C5 1.0908(4) -0.0271(4) 0.1113(1) 0.043(1) Uani ? ? C
C6 1.1799(4) -0.1129(4) 0.1536(1) 0.050(2) Uani ? ? C
C7 1.0569(5) -0.2267(5) 0.1772(1) 0.058(2) Uani ? ? C
C8 0.8997(4) -0.2152(5) 0.1508(1) 0.056(2) Uani ? ? C
C9 0.9170(4) -0.0905(4) 0.1101(1) 0.050(2) Uani ? ? C
C10 1.1579(4) 0.1114(4) 0.0770(1) 0.044(1) Uani ? ? C
O1 1.2936(3) 0.1906(3) 0.09028(9) 0.059(1) Uani ? ? O
O2 1.0805(4) 0.1422(3) 0.03589(9) 0.068(1) Uani ? ? O
C11 0.7952(4) 0.2099(5) 0.1907(1) 0.054(2) Uani ? ? C
C12 0.9636(4) 0.2827(5) 0.1863(1) 0.058(2) Uani ? ? C
C13 1.0667(5) 0.2129(6) 0.2271(1) 0.071(2) Uani ? ? C
C14 0.9631(5) 0.0994(7) 0.2570(1) 0.067(2) Uani ? ? C
C15 0.7940(5) 0.0935(6) 0.2345(1) 0.063(2) Uani ? ? C
C16 0.6519(5) 0.2432(5) 0.1537(1) 0.060(2) Uani ? ? C
O3 0.6621(4) 0.3412(4) 0.1170(1) 0.084(2) Uani ? ? O
O4 0.5130(3) 0.1523(4) 0.1642(1) 0.073(2) Uani ? ? O
H1 0.8455 0.1622 0.0020 0.0624 Uiso calc N1 H
H2 0.5191 0.2094 0.0079 0.0764 Uiso calc C2 H
H3 0.5632 0.1016 -0.0413 0.0764 Uiso calc C2 H
H4 0.4293 0.4182 -0.0452 0.0791 Uiso calc C3 H
H5 0.5006 0.3218 -0.0937 0.0791 Uiso calc C3 H
H6 0.6891 0.5782 -0.0728 0.0733 Uiso calc N2 H
H7 1.0054 0.5503 -0.0529 0.0614 Uiso calc C4 H
H8 1.0713 0.3735 -0.0330 0.0614 Uiso calc C4 H
H9 1.2746 -0.1852 0.1629 0.0660 Uiso calc C6 H
H10 1.0795 -0.2989 0.2064 0.0765 Uiso calc C7 H
H11 0.7978 -0.2792 0.1585 0.0733 Uiso calc C8 H
H12 0.8312 -0.1477 0.0897 0.0648 Uiso calc C9 H
H13 1.0297 0.3858 0.1862 0.0759 Uiso calc C12 H
H14 1.1857 0.2381 0.2334 0.0933 Uiso calc C13 H
H15 1.0005 0.0375 0.2871 0.0940 Uiso calc C14 H
H16 0.7433 0.0676 0.2674 0.0853 Uiso calc C15 H

loop_
_atom_site_aniso_label
_atom_site_aniso_U_11
_atom_site_aniso_U_22
_atom_site_aniso_U_33
_atom_site_aniso_U_12
_atom_site_aniso_U_13
_atom_site_aniso_U_23
_atom_site_aniso_type_symbol
C1 0.052(2) 0.036(2) 0.040(1) -0.001(1) 0.009(1) -0.002(1) C
N1 0.050(1) 0.040(1) 0.054(1) -0.004(1) -0.001(1) 0.008(1) N
C2 0.057(2) 0.047(2) 0.073(2) -0.010(1) 0.010(2) -0.001(2) C
C3 0.054(2) 0.058(2) 0.071(2) 0.001(2) 0.002(2) 0.007(2) C
N2 0.058(2) 0.042(1) 0.070(2) 0.002(1) 0.000(1) 0.015(1) N
C4 0.057(2) 0.043(2) 0.042(1) -0.006(1) 0.008(1) -0.001(1) C
FE 0.0425(3) 0.0495(2) 0.0396(2) -0.0037(2) -0.0051(2) -0.0010(2) Fe
C5 0.049(2) 0.036(1) 0.044(1) 0.002(1) 0.001(1) -0.003(1) C
C6 0.051(2) 0.042(2) 0.059(2) 0.007(1) -0.004(1) 0.007(2) C
C7 0.071(2) 0.047(2) 0.059(2) -0.003(2) -0.008(2) 0.011(2) C
C8 0.061(2) 0.054(2) 0.054(2) -0.012(2) -0.001(1) 0.003(2) C
C9 0.055(2) 0.048(2) 0.047(1) -0.007(1) -0.010(1) -0.005(2) C
C10 0.055(2) 0.035(2) 0.044(1) 0.010(1) 0.002(1) 0.000(1) C
O1 0.055(1) 0.051(1) 0.073(1) -0.006(1) -0.009(1) 0.022(1) O
O2 0.100(2) 0.055(1) 0.058(1) -0.008(1) -0.024(1) 0.011(1) O
C11 0.058(2) 0.050(2) 0.055(2) 0.005(1) 0.003(1) -0.001(2) C
C12 0.064(2) 0.048(2) 0.064(2) -0.010(1) -0.001(2) -0.022(2) C
C13 0.064(2) 0.083(3) 0.068(2) -0.005(2) -0.013(2) -0.029(2) C
C14 0.066(2) 0.107(3) 0.043(2) -0.000(2) -0.008(2) -0.009(2) C
C15 0.073(2) 0.083(3) 0.040(2) 0.012(2) 0.007(1) 0.001(2) C
C16 0.056(2) 0.054(2) 0.073(2) 0.001(2) -0.002(2) 0.004(2) C
O3 0.078(2) 0.074(2) 0.103(2) -0.007(1) -0.013(1) 0.041(1) O
O4 0.050(1) 0.094(2) 0.085(2) -0.014(1) -0.006(1) 0.026(1) O

loop_
_geom_bond_atom_site_label_1
_geom_bond_atom_site_label_2
_geom_bond_distance
_geom_bond_site_symmetry_1
_geom_bond_site_symmetry_2
_geom_bond_publ_flag
C1 N1 1.310(4) . . ?
C1 N2 1.304(4) . . ?
C1 C4 1.486(5) . . ?
N1 C2 1.474(5) . . ?
N1 N2 2.181(4) . . ?
C2 C3 1.535(6) . . ?
C3 N2 1.460(5) . . ?
FE C5 2.026(3) . . ?
FE C6 2.034(4) . . ?
FE C7 2.038(4) . . ?
FE C8 2.059(4) . . ?
FE C9 2.034(3) . . ?
FE C11 2.018(4) . . ?
FE C12 2.043(4) . . ?
FE C13 2.048(4) . . ?
FE C14 2.055(4) . . ?
FE C15 2.030(4) . . ?
C5 C6 1.441(5) . . ?
C5 C9 1.426(5) . . ?
C5 C10 1.483(5) . . ?
C6 C7 1.431(5) . . ?
C7 C8 1.385(5) . . ?
C8 C9 1.430(5) . . ?
C10 O1 1.258(4) . . ?
C10 O2 1.229(4) . . ?
O1 O2 2.178(3) . . ?
C11 C12 1.419(5) . . ?
C11 C15 1.441(5) . . ?
C11 C16 1.472(5) . . ?
C12 C13 1.416(6) . . ?
C13 C14 1.415(7) . . ?
C14 C15 1.421(6) . . ?
C16 O3 1.212(5) . . ?
C16 O4 1.311(5) . . ?
